data_4069636
loop_
_publ_author_name
'Metz, Stefan'
'N\"atscher, Jennifer B.'
'Burschka, Christian'
'G\"otz, Kathrin'
'Kaupp, Martin'
'Kraft, Philip'
'Tacke, Reinhold'

_publ_section_title
;
 Disila-Phantolide and Derivatives: Synthesis and Olfactory
 Characterization of Silicon-Containing Derivatives of the Musk Odorant
 Phantolide&#x00A7;
;
_journal_issue 16
_journal_name_full Organometallics
_journal_page_first 4700
_journal_paper_doi 10.1021/om9003219
_journal_volume 28
_journal_year 2009
_chemical_formula_moiety 'C12 H18 O2 Si2'
_chemical_formula_sum 'C12 H18 O2 Si2'
_chemical_formula_weight 250.44
_chemical_name_systematic
; 
 ? 
;
_space_group_IT_number 14
_symmetry_cell_setting monoclinic
_symmetry_space_group_name_Hall '-P 2ybc'
_symmetry_space_group_name_H-M 'P 1 21/c 1'
_atom_sites_solution_hydrogens geom
_atom_sites_solution_primary direct
_atom_sites_solution_secondary difmap
_audit_creation_method SHELXL-97
_cell_angle_alpha 90.00
_cell_angle_beta 94.99(3)
_cell_angle_gamma 90.00
_cell_formula_units_Z 4
_cell_length_a 14.234(3)
_cell_length_b 8.4211(17)
_cell_length_c 12.165(2)
_cell_measurement_reflns_used 5000
_cell_measurement_temperature 193(2)
_cell_measurement_theta_max 25.8
_cell_measurement_theta_min 8.55
_cell_volume 1452.6(5)
_computing_cell_refinement Stoe-IPDS
_computing_data_collection Stoe-IPDS
_computing_data_reduction Stoe-IPDS
_computing_molecular_graphics Ortep/Povray
_computing_publication_material Bruker-SHELXTL
_computing_structure_refinement 'SHELXL-97 (Sheldrick, 1997)'
_computing_structure_solution 'SHELXS-97 (Sheldrick, 1990)'
_diffrn_ambient_temperature 193(2)
_diffrn_measured_fraction_theta_full 0.979
_diffrn_measured_fraction_theta_max 0.979
_diffrn_measurement_device_type image_plate_Stoe-IPDS
_diffrn_measurement_method omega_scan
_diffrn_radiation_monochromator graphite
_diffrn_radiation_source 'fine-focus sealed tube'
_diffrn_radiation_type MoK\a
_diffrn_radiation_wavelength 0.71073
_diffrn_reflns_av_R_equivalents 0.0534
_diffrn_reflns_av_sigmaI/netI 0.0296
_diffrn_reflns_limit_h_max 19
_diffrn_reflns_limit_h_min -19
_diffrn_reflns_limit_k_max 11
_diffrn_reflns_limit_k_min -11
_diffrn_reflns_limit_l_max 16
_diffrn_reflns_limit_l_min -16
_diffrn_reflns_number 19782
_diffrn_reflns_theta_full 28.98
_diffrn_reflns_theta_max 28.98
_diffrn_reflns_theta_min 2.81
_exptl_absorpt_coefficient_mu 0.230
_exptl_absorpt_correction_type none
_exptl_crystal_colour colorless
_exptl_crystal_density_diffrn 1.145
_exptl_crystal_density_method 'not measured'
_exptl_crystal_description blocks
_exptl_crystal_F_000 536
_exptl_crystal_size_max .5
_exptl_crystal_size_mid .4
_exptl_crystal_size_min .3
_refine_diff_density_max 0.349
_refine_diff_density_min -0.352
_refine_diff_density_rms 0.055
_refine_ls_extinction_method none
_refine_ls_goodness_of_fit_ref 1.084
_refine_ls_hydrogen_treatment constr
_refine_ls_matrix_type full
_refine_ls_number_parameters 150
_refine_ls_number_reflns 3782
_refine_ls_number_restraints 0
_refine_ls_restrained_S_all 1.084
_refine_ls_R_factor_all 0.0582
_refine_ls_R_factor_gt 0.0487
_refine_ls_shift/su_max 0.001
_refine_ls_shift/su_mean 0.000
_refine_ls_structure_factor_coef Fsqd
_refine_ls_weighting_details 'calc w=1/[\s^2^(Fo^2^)+(0.0765P)^2^+0.5121P] where P=(Fo^2^+2Fc^2^)/3'
_refine_ls_weighting_scheme calc
_refine_ls_wR_factor_gt 0.1302
_refine_ls_wR_factor_ref 0.1384
_reflns_number_gt 3131
_reflns_number_total 3782
_reflns_threshold_expression >2sigma(I)
_cod_data_source_file om9003219_si_002.cif
_cod_data_source_block Compound11
_cod_original_cell_volume 1452.7(5)
_cod_original_sg_symbol_H-M P21/c
_cod_database_code 4069636

loop_
_symmetry_equiv_pos_as_xyz
'x, y, z'
'-x, y+1/2, -z+1/2'
'-x, -y, -z'
'x, -y-1/2, z-1/2'

loop_
_atom_site_label
_atom_site_type_symbol
_atom_site_fract_x
_atom_site_fract_y
_atom_site_fract_z
_atom_site_U_iso_or_equiv
_atom_site_adp_type
_atom_site_occupancy
_atom_site_symmetry_multiplicity
_atom_site_calc_flag
_atom_site_refinement_flags
C1 C 0.26708(15) 1.3038(2) 0.57276(16) 0.0440(4) Uani 1 1 d .
H1A H 0.3214 1.3751 0.5842 0.066 Uiso 1 1 calc R
H1B H 0.2160 1.3426 0.6147 0.066 Uiso 1 1 calc R
H1C H 0.2455 1.3005 0.4941 0.066 Uiso 1 1 calc R
C2 C 0.34156(18) 1.1040(3) 0.76964(17) 0.0535(5) Uani 1 1 d .
H2A H 0.3679 1.0000 0.7914 0.080 Uiso 1 1 calc R
H2B H 0.2879 1.1273 0.8122 0.080 Uiso 1 1 calc R
H2C H 0.3900 1.1858 0.7841 0.080 Uiso 1 1 calc R
C5 C 0.36413(18) 0.9076(3) 0.32410(17) 0.0533(5) Uani 1 1 d .
H5A H 0.3271 1.0030 0.3041 0.080 Uiso 1 1 calc R
H5B H 0.3378 0.8170 0.2812 0.080 Uiso 1 1 calc R
H5C H 0.4297 0.9243 0.3081 0.080 Uiso 1 1 calc R
C6 C 0.44096(14) 0.7028(2) 0.51862(17) 0.0439(4) Uani 1 1 d .
H6A H 0.5058 0.7328 0.5065 0.066 Uiso 1 1 calc R
H6B H 0.4234 0.6069 0.4760 0.066 Uiso 1 1 calc R
H6C H 0.4367 0.6818 0.5973 0.066 Uiso 1 1 calc R
C7 C 0.23629(12) 0.8316(2) 0.51294(13) 0.0326(3) Uani 1 1 d .
C8 C 0.20745(11) 0.94866(19) 0.58644(13) 0.0312(3) Uani 1 1 d .
C9 C 0.11819(12) 0.9386(2) 0.62631(14) 0.0346(3) Uani 1 1 d .
H9 H 0.0988 1.0177 0.6752 0.041 Uiso 1 1 calc R
C10 C 0.05736(12) 0.8129(2) 0.59474(15) 0.0373(4) Uani 1 1 d .
C11 C 0.08636(14) 0.6982(2) 0.52130(16) 0.0425(4) Uani 1 1 d .
H11 H 0.0453 0.6129 0.4993 0.051 Uiso 1 1 calc R
C12 C 0.17395(14) 0.7074(2) 0.48040(16) 0.0402(4) Uani 1 1 d .
H12 H 0.1921 0.6293 0.4300 0.048 Uiso 1 1 calc R
C13 C -0.03697(13) 0.7951(3) 0.63959(16) 0.0440(4) Uani 1 1 d .
C14 C -0.07694(15) 0.9333(3) 0.6975(2) 0.0578(6) Uani 1 1 d .
H14A H -0.1422 0.9100 0.7120 0.087 Uiso 1 1 calc R
H14B H -0.0756 1.0281 0.6509 0.087 Uiso 1 1 calc R
H14C H -0.0392 0.9523 0.7675 0.087 Uiso 1 1 calc R
O1 O 0.38442(9) 1.02906(16) 0.54690(12) 0.0443(3) Uani 1 1 d .
O2 O -0.07986(11) 0.6698(2) 0.62970(15) 0.0610(4) Uani 1 1 d .
Si1 Si 0.30169(3) 1.10196(5) 0.62044(4) 0.03127(14) Uani 1 1 d .
Si2 Si 0.35988(3) 0.86663(6) 0.47355(4) 0.03326(14) Uani 1 1 d .

loop_
_atom_site_aniso_label
_atom_site_aniso_U_11
_atom_site_aniso_U_22
_atom_site_aniso_U_33
_atom_site_aniso_U_23
_atom_site_aniso_U_13
_atom_site_aniso_U_12
C1 0.0554(11) 0.0315(9) 0.0459(10) -0.0002(7) 0.0080(8) -0.0043(8)
C2 0.0657(14) 0.0510(12) 0.0418(10) 0.0002(8) -0.0075(9) -0.0063(10)
C5 0.0641(13) 0.0539(12) 0.0438(10) 0.0094(9) 0.0150(9) 0.0071(10)
C6 0.0409(9) 0.0416(10) 0.0497(10) 0.0041(8) 0.0063(8) 0.0057(8)
C7 0.0369(8) 0.0252(8) 0.0356(7) -0.0009(6) 0.0032(6) -0.0005(6)
C8 0.0323(7) 0.0263(8) 0.0354(7) -0.0019(6) 0.0047(6) -0.0029(6)
C9 0.0349(8) 0.0303(8) 0.0391(8) -0.0009(6) 0.0062(6) -0.0036(6)
C10 0.0343(8) 0.0344(9) 0.0429(9) 0.0067(7) 0.0020(7) -0.0063(7)
C11 0.0461(10) 0.0294(9) 0.0515(10) -0.0009(7) 0.0011(8) -0.0123(7)
C12 0.0474(10) 0.0262(8) 0.0471(9) -0.0066(7) 0.0048(7) -0.0051(7)
C13 0.0346(9) 0.0485(11) 0.0483(10) 0.0130(8) 0.0001(7) -0.0095(8)
C14 0.0392(10) 0.0670(15) 0.0696(14) 0.0045(12) 0.0180(10) -0.0049(10)
O1 0.0360(6) 0.0379(7) 0.0609(8) -0.0131(6) 0.0161(6) -0.0088(5)
O2 0.0466(8) 0.0578(10) 0.0790(11) 0.0100(8) 0.0065(7) -0.0233(7)
Si1 0.0330(2) 0.0270(2) 0.0343(2) -0.00445(16) 0.00581(17) -0.00544(16)
Si2 0.0363(3) 0.0279(2) 0.0365(2) -0.00152(17) 0.00887(18) 0.00135(17)

loop_
_atom_type_symbol
_atom_type_description
_atom_type_scat_dispersion_real
_atom_type_scat_dispersion_imag
_atom_type_scat_source
C C 0.0033 0.0016 'International Tables Vol C Tables 4.2.6.8 and 6.1.1.4'
H H 0.0000 0.0000 'International Tables Vol C Tables 4.2.6.8 and 6.1.1.4'
O O 0.0106 0.0060 'International Tables Vol C Tables 4.2.6.8 and 6.1.1.4'
Si Si 0.0817 0.0704 'International Tables Vol C Tables 4.2.6.8 and 6.1.1.4'

loop_
_geom_angle_atom_site_label_1
_geom_angle_atom_site_label_2
_geom_angle_atom_site_label_3
_geom_angle
C12 C7 C8 119.02(15)
C12 C7 Si2 128.66(13)
C8 C7 Si2 112.31(12)
C9 C8 C7 119.86(15)
C9 C8 Si1 128.03(13)
C7 C8 Si1 112.10(12)
C10 C9 C8 120.57(16)
C9 C10 C11 119.09(16)
C9 C10 C13 121.82(17)
C11 C10 C13 119.06(17)
C12 C11 C10 120.99(16)
C11 C12 C7 120.45(16)
O2 C13 C14 120.73(19)
O2 C13 C10 120.4(2)
C14 C13 C10 118.84(17)
Si2 O1 Si1 118.09(8)
O1 Si1 C1 110.70(9)
O1 Si1 C2 111.13(10)
C1 Si1 C2 110.43(10)
O1 Si1 C8 98.84(7)
C1 Si1 C8 113.35(9)
C2 Si1 C8 111.92(9)
O1 Si1 Si2 30.91(5)
C1 Si1 Si2 121.90(6)
C2 Si1 Si2 122.78(8)
C8 Si1 Si2 67.93(5)
O1 Si2 C6 111.08(9)
O1 Si2 C5 110.57(10)
C6 Si2 C5 110.85(10)
O1 Si2 C7 98.64(7)
C6 Si2 C7 112.29(8)
C5 Si2 C7 112.85(10)
O1 Si2 Si1 30.99(5)
C6 Si2 Si1 122.84(7)
C5 Si2 Si1 121.52(8)
C7 Si2 Si1 67.65(5)

loop_
_geom_bond_atom_site_label_1
_geom_bond_atom_site_label_2
_geom_bond_distance
C1 Si1 1.849(2)
C2 Si1 1.854(2)
C5 Si2 1.857(2)
C6 Si2 1.851(2)
C7 C12 1.406(2)
C7 C8 1.416(2)
C7 Si2 1.8863(18)
C8 C9 1.401(2)
C8 Si1 1.8817(17)
C9 C10 1.400(2)
C10 C11 1.402(3)
C10 C13 1.500(2)
C11 C12 1.384(3)
C13 O2 1.220(2)
C13 C14 1.498(3)
O1 Si2 1.6538(14)
O1 Si1 1.6575(14)
Si1 Si2 2.8397(8)

loop_
_geom_torsion_atom_site_label_1
_geom_torsion_atom_site_label_2
_geom_torsion_atom_site_label_3
_geom_torsion_atom_site_label_4
_geom_torsion
C12 C7 C8 C9 0.6(3)
Si2 C7 C8 C9 -178.45(13)
C12 C7 C8 Si1 179.33(13)
Si2 C7 C8 Si1 0.29(16)
C7 C8 C9 C10 0.5(3)
Si1 C8 C9 C10 -178.03(13)
C8 C9 C10 C11 -0.9(3)
C8 C9 C10 C13 177.45(16)
C9 C10 C11 C12 0.3(3)
C13 C10 C11 C12 -178.12(17)
C10 C11 C12 C7 0.8(3)
C8 C7 C12 C11 -1.2(3)
Si2 C7 C12 C11 177.65(14)
C9 C10 C13 O2 -164.62(19)
C11 C10 C13 O2 13.8(3)
C9 C10 C13 C14 14.8(3)
C11 C10 C13 C14 -166.81(19)
Si2 O1 Si1 C1 -117.93(11)
Si2 O1 Si1 C2 118.97(12)
Si2 O1 Si1 C8 1.25(12)
C9 C8 Si1 O1 177.73(16)
C7 C8 Si1 O1 -0.88(14)
C9 C8 Si1 C1 -65.09(18)
C7 C8 Si1 C1 116.30(13)
C9 C8 Si1 C2 60.61(19)
C7 C8 Si1 C2 -118.00(14)
C9 C8 Si1 Si2 178.42(17)
C7 C8 Si1 Si2 -0.19(10)
Si1 O1 Si2 C6 -119.13(11)
Si1 O1 Si2 C5 117.35(12)
Si1 O1 Si2 C7 -1.11(12)
C12 C7 Si2 O1 -178.50(17)
C8 C7 Si2 O1 0.43(14)
C12 C7 Si2 C6 -61.40(19)
C8 C7 Si2 C6 117.53(13)
C12 C7 Si2 C5 64.77(19)
C8 C7 Si2 C5 -116.30(14)
C12 C7 Si2 Si1 -179.12(18)
C8 C7 Si2 Si1 -0.19(10)
C1 Si1 Si2 O1 76.77(14)
C2 Si1 Si2 O1 -76.07(15)
C8 Si1 Si2 O1 -178.67(13)
O1 Si1 Si2 C6 75.94(14)
C1 Si1 Si2 C6 152.71(11)
C2 Si1 Si2 C6 -0.14(12)
C8 Si1 Si2 C6 -102.73(10)
O1 Si1 Si2 C5 -77.28(15)
C1 Si1 Si2 C5 -0.50(13)
C2 Si1 Si2 C5 -153.35(14)
C8 Si1 Si2 C5 104.06(12)
O1 Si1 Si2 C7 178.81(12)
C1 Si1 Si2 C7 -104.42(10)
C2 Si1 Si2 C7 102.74(11)
C8 Si1 Si2 C7 0.14(8)
